data_4338930
loop_
_publ_author_name
'Hirel, Catherine'
'Li, Licun'
'Brough, Peter'
'Vostrikova, Kira'
'P\'ecaut, Jacques'
'Mehdaoui, Boubker'
'Bernard, Maxime'
'Turek, Philippe'
'Rey, Paul'

_publ_section_title
;
 New spin-transition-like copper(II)-nitroxide species.
;
_journal_issue 18
_journal_name_full 'Inorganic chemistry'
_journal_page_first 7545
_journal_page_last 7552
_journal_paper_doi 10.1021/ic700851x
_journal_volume 46
_journal_year 2007
_chemical_formula_sum 'C34 H24 Cu2 F24 N3 O10'
_chemical_formula_weight 1217.64
_chemical_name_systematic
;
 ?
;
_space_group_IT_number 2
_symmetry_cell_setting triclinic
_symmetry_space_group_name_Hall '-P 1'
_symmetry_space_group_name_H-M 'P -1'
_atom_sites_solution_hydrogens geom
_atom_sites_solution_primary direct
_atom_sites_solution_secondary difmap
_audit_creation_method SHELXL-97
_cell_angle_alpha 67.3210(10)
_cell_angle_beta 74.8310(10)
_cell_angle_gamma 81.5250(10)
_cell_formula_units_Z 2
_cell_length_a 11.8235(8)
_cell_length_b 14.2980(10)
_cell_length_c 15.2209(10)
_cell_measurement_temperature 298(2)
_cell_volume 2288.3(3)
_computing_cell_refinement 'Bruker SMART'
_computing_data_collection 'Bruker SMART'
_computing_data_reduction 'Bruker SHELXTL'
_computing_molecular_graphics 'Bruker SHELXTL'
_computing_publication_material 'Bruker SHELXTL'
_computing_structure_refinement 'SHELXL-97 (Sheldrick, 1997)'
_computing_structure_solution 'SHELXS-97 (Sheldrick, 1990)'
_diffrn_ambient_temperature 298(2)
_diffrn_measured_fraction_theta_full 0.862
_diffrn_measured_fraction_theta_max 0.862
_diffrn_measurement_device_type 'CCD area detector'
_diffrn_measurement_method 'phi and omega scans'
_diffrn_radiation_monochromator graphite
_diffrn_radiation_source 'fine-focus sealed tube'
_diffrn_radiation_type MoK\a
_diffrn_radiation_wavelength 0.71073
_diffrn_reflns_av_R_equivalents 0.0283
_diffrn_reflns_av_sigmaI/netI 0.0679
_diffrn_reflns_limit_h_max 15
_diffrn_reflns_limit_h_min -9
_diffrn_reflns_limit_k_max 19
_diffrn_reflns_limit_k_min -18
_diffrn_reflns_limit_l_max 19
_diffrn_reflns_limit_l_min -18
_diffrn_reflns_number 14799
_diffrn_reflns_theta_full 28.93
_diffrn_reflns_theta_max 28.93
_diffrn_reflns_theta_min 1.55
_exptl_absorpt_coefficient_mu 1.083
_exptl_absorpt_correction_T_max 0.958
_exptl_absorpt_correction_T_min 0.903
_exptl_absorpt_correction_type multi-scan
_exptl_crystal_density_diffrn 1.767
_exptl_crystal_density_method 'not measured'
_exptl_crystal_F_000 1206
_exptl_crystal_size_max 0.2
_exptl_crystal_size_mid 0.4
_exptl_crystal_size_min 0.5
_refine_diff_density_max 0.528
_refine_diff_density_min -0.385
_refine_diff_density_rms 0.081
_refine_ls_extinction_method none
_refine_ls_goodness_of_fit_ref 0.926
_refine_ls_hydrogen_treatment constr
_refine_ls_matrix_type full
_refine_ls_number_parameters 798
_refine_ls_number_reflns 10422
_refine_ls_number_restraints 0
_refine_ls_restrained_S_all 0.926
_refine_ls_R_factor_all 0.0971
_refine_ls_R_factor_gt 0.0487
_refine_ls_shift/su_max 0.584
_refine_ls_shift/su_mean 0.028
_refine_ls_structure_factor_coef Fsqd
_refine_ls_weighting_details 'calc w=1/[\s^2^(Fo^2^)+(0.0796P)^2^+0.0000P] where P=(Fo^2^+2Fc^2^)/3'
_refine_ls_weighting_scheme calc
_refine_ls_wR_factor_gt 0.1270
_refine_ls_wR_factor_ref 0.1451
_reflns_number_gt 5474
_reflns_number_total 10422
_reflns_threshold_expression >2sigma(I)
_cod_data_source_file ic700851x-file001.cif
_cod_data_source_block 10rac.cif
_cod_depositor_comments
;
The following automatic conversions were performed:

'_symmetry_cell_setting' value 'Triclinic' changed to 'triclinic'
according to
/usr/data/users/saulius/automatic-downloads/retrospective/ACS/lib/dictionaries/cif_core.dic
dictionary named 'cif_core.dic' version 2.4.2 from 2011-04-26.

Automatic conversion script
Id: cif_fix_values 2281 2013-09-26 08:29:07Z andrius 
;
_cod_original_sg_symbol_H-M P-1
_cod_database_code 4338930

loop_
_symmetry_equiv_pos_as_xyz
'x, y, z'
'-x, -y, -z'

loop_
_atom_site_label
_atom_site_type_symbol
_atom_site_fract_x
_atom_site_fract_y
_atom_site_fract_z
_atom_site_U_iso_or_equiv
_atom_site_adp_type
_atom_site_occupancy
_atom_site_symmetry_multiplicity
_atom_site_calc_flag
_atom_site_refinement_flags
Cu1 Cu 0.15568(4) 1.44771(4) 0.62514(3) 0.05948(16) Uani 1 1 d .
Cu2 Cu 0.42030(4) 1.09353(3) 0.30956(3) 0.04910(14) Uani 1 1 d .
F1A F -0.1311(10) 1.3257(13) 0.9525(9) 0.133(6) Uani 0.64(3) 1 d P
F1B F -0.131(3) 1.278(2) 0.871(3) 0.177(13) Uani 0.36(3) 1 d P
F2A F -0.1731(13) 1.3202(17) 0.8379(12) 0.143(7) Uani 0.64(3) 1 d P
F2B F -0.2142(13) 1.397(5) 0.8256(15) 0.23(3) Uani 0.36(3) 1 d P
F3A F -0.2112(7) 1.4540(6) 0.8659(15) 0.130(5) Uani 0.64(3) 1 d P
F3B F -0.146(3) 1.368(3) 0.9531(18) 0.187(18) Uani 0.36(3) 1 d P
F4A F 0.3387(6) 1.5187(7) 0.8152(7) 0.102(3) Uani 0.777(14) 1 d P
F4B F 0.290(6) 1.603(5) 0.7814(17) 0.32(3) Uani 0.223(14) 1 d P
F5A F 0.2195(6) 1.6433(4) 0.7947(6) 0.110(3) Uani 0.777(14) 1 d P
F5B F 0.1446(17) 1.569(3) 0.902(2) 0.137(13) Uani 0.223(14) 1 d P
F6A F 0.1946(10) 1.5143(9) 0.9275(4) 0.130(4) Uani 0.777(14) 1 d P
F6B F 0.290(4) 1.4694(17) 0.876(3) 0.166(14) Uani 0.223(14) 1 d P
F11 F 0.4944(2) 1.5491(2) 0.3898(2) 0.0993(8) Uani 1 1 d .
F12 F 0.3771(3) 1.6719(2) 0.3510(2) 0.1216(11) Uani 1 1 d .
F13 F 0.4173(3) 1.5713(3) 0.27329(19) 0.1371(13) Uani 1 1 d .
F14 F -0.0246(3) 1.3566(2) 0.4403(3) 0.1245(12) Uani 1 1 d .
F15 F 0.1115(3) 1.2418(2) 0.4681(2) 0.1185(11) Uani 1 1 d .
F16 F 0.1238(3) 1.3594(3) 0.3314(2) 0.1302(12) Uani 1 1 d .
F21 F 0.5909(3) 1.2657(2) -0.0094(2) 0.1215(11) Uani 1 1 d .
F22 F 0.5942(3) 1.3665(3) 0.0589(2) 0.1319(12) Uani 1 1 d .
F23 F 0.4754(3) 1.3937(2) -0.0315(2) 0.1259(11) Uani 1 1 d .
F24A F 0.0812(6) 1.3332(6) 0.1307(14) 0.129(5) Uani 0.590(19) 1 d P
F24B F 0.0318(18) 1.279(3) 0.229(3) 0.208(17) Uani 0.410(19) 1 d P
F25A F 0.0277(7) 1.2092(15) 0.2578(7) 0.132(5) Uani 0.590(19) 1 d P
F25B F 0.054(2) 1.1487(15) 0.214(3) 0.186(14) Uani 0.410(19) 1 d P
F26A F 0.0943(11) 1.1884(16) 0.1314(15) 0.149(7) Uani 0.590(19) 1 d P
F26B F 0.1043(16) 1.250(4) 0.0883(12) 0.24(2) Uani 0.410(19) 1 d P
F31A F 0.2262(10) 0.9910(14) 0.1320(9) 0.119(6) Uani 0.62(2) 1 d P
F31B F 0.303(6) 1.0086(19) 0.103(2) 0.22(2) Uani 0.38(2) 1 d P
F32A F 0.4005(7) 0.9530(19) 0.0891(9) 0.123(5) Uani 0.62(2) 1 d P
F32B F 0.3898(15) 0.871(3) 0.147(2) 0.129(7) Uani 0.38(2) 1 d P
F33A F 0.284(4) 0.8399(8) 0.1904(11) 0.208(12) Uani 0.62(2) 1 d P
F33B F 0.2183(16) 0.880(4) 0.193(2) 0.154(15) Uani 0.38(2) 1 d P
F34A F 0.2276(8) 0.8772(7) 0.5972(5) 0.106(4) Uani 0.718(16) 1 d P
F34B F 0.137(3) 0.9532(13) 0.5572(19) 0.145(10) Uani 0.282(16) 1 d P
F35A F 0.0888(6) 0.8984(10) 0.5225(6) 0.133(6) Uani 0.718(16) 1 d P
F35B F 0.115(4) 0.829(5) 0.5263(18) 0.25(3) Uani 0.282(16) 1 d P
F36A F 0.2055(10) 0.7700(5) 0.5434(6) 0.117(3) Uani 0.718(16) 1 d P
F36B F 0.238(2) 0.822(5) 0.5806(19) 0.28(2) Uani 0.282(16) 1 d P
O1 O 0.2735(2) 1.29839(18) 0.67417(19) 0.0704(7) Uani 1 1 d .
O2 O 0.3766(2) 0.97256(16) 0.68157(16) 0.0541(6) Uani 1 1 d .
O21 O 0.0107(2) 1.4091(2) 0.7209(2) 0.0683(7) Uani 1 1 d .
O22 O 0.2106(2) 1.50311(18) 0.70237(17) 0.0580(6) Uani 1 1 d .
O23 O 0.2772(2) 1.51706(18) 0.51502(17) 0.0598(6) Uani 1 1 d .
O24 O 0.0985(2) 1.3927(2) 0.5489(2) 0.0756(8) Uani 1 1 d .
O31 O 0.4854(2) 1.20287(17) 0.19131(16) 0.0551(6) Uani 1 1 d .
O32 O 0.2392(2) 1.1595(2) 0.28082(19) 0.0661(7) Uani 1 1 d .
O33 O 0.4118(2) 1.0140(2) 0.22849(17) 0.0646(7) Uani 1 1 d .
O34 O 0.3442(2) 0.98416(17) 0.42568(16) 0.0553(6) Uani 1 1 d .
N1 N 0.2807(2) 1.2010(2) 0.7057(2) 0.0525(7) Uani 1 1 d .
N2 N 0.3267(2) 1.0468(2) 0.70767(19) 0.0480(7) Uani 1 1 d .
N3 N 0.4436(2) 1.16521(19) 0.39493(18) 0.0445(6) Uani 1 1 d .
C1 C 0.3386(3) 1.1451(2) 0.6528(2) 0.0446(8) Uani 1 1 d .
C2 C 0.2383(3) 1.1353(3) 0.8117(3) 0.0634(10) Uani 1 1 d .
C3 C 0.2351(3) 1.0311(3) 0.8014(3) 0.0627(10) Uani 1 1 d .
C4 C 0.1205(4) 1.1756(3) 0.8569(3) 0.0919(15) Uani 1 1 d .
H4A H 0.1300 1.2390 0.8615 0.138 Uiso 1 1 calc R
H4B H 0.0910 1.1275 0.9210 0.138 Uiso 1 1 calc R
H4C H 0.0659 1.1859 0.8167 0.138 Uiso 1 1 calc R
C5 C 0.3331(4) 1.1355(4) 0.8632(3) 0.0861(13) Uani 1 1 d .
H5A H 0.3128 1.0887 0.9303 0.103 Uiso 1 1 calc R
H5B H 0.4067 1.1099 0.8320 0.103 Uiso 1 1 calc R
C6 C 0.3525(6) 1.2384(5) 0.8639(5) 0.139(2) Uani 1 1 d .
H6A H 0.4130 1.2308 0.8980 0.209 Uiso 1 1 calc R
H6B H 0.2810 1.2641 0.8961 0.209 Uiso 1 1 calc R
H6C H 0.3757 1.2850 0.7979 0.209 Uiso 1 1 calc R
C7 C 0.2721(5) 0.9393(3) 0.8834(3) 0.0901(15) Uani 1 1 d .
H7A H 0.2668 0.8785 0.8725 0.135 Uiso 1 1 calc R
H7B H 0.2214 0.9366 0.9448 0.135 Uiso 1 1 calc R
H7C H 0.3516 0.9451 0.8845 0.135 Uiso 1 1 calc R
C8 C 0.1232(4) 1.0091(4) 0.7859(4) 0.0906(14) Uani 1 1 d .
H8A H 0.1323 0.9411 0.7845 0.109 Uiso 1 1 calc R
H8B H 0.0615 1.0083 0.8425 0.109 Uiso 1 1 calc R
C9 C 0.0833(5) 1.0762(5) 0.7002(5) 0.127(2) Uani 1 1 d .
H9A H 0.0113 1.0536 0.6993 0.190 Uiso 1 1 calc R
H9B H 0.1416 1.0762 0.6429 0.190 Uiso 1 1 calc R
H9C H 0.0705 1.1437 0.7011 0.190 Uiso 1 1 calc R
C10 C 0.4002(3) 1.1845(2) 0.5502(2) 0.0435(7) Uani 1 1 d .
C11 C 0.4679(3) 1.2682(3) 0.5111(3) 0.0560(9) Uani 1 1 d .
H11 H 0.4746 1.3039 0.5491 0.067 Uiso 1 1 calc R
C12 C 0.5250(3) 1.2969(3) 0.4142(3) 0.0632(10) Uani 1 1 d .
H12 H 0.5729 1.3518 0.3861 0.076 Uiso 1 1 calc R
C13 C 0.5115(3) 1.2448(3) 0.3591(3) 0.0550(9) Uani 1 1 d .
H13 H 0.5512 1.2655 0.2938 0.066 Uiso 1 1 calc R
C14 C 0.3912(3) 1.1355(2) 0.4897(2) 0.0437(8) Uani 1 1 d .
H14 H 0.3463 1.0788 0.5167 0.052 Uiso 1 1 calc R
C21 C -0.1343(5) 1.3788(5) 0.8656(4) 0.0864(14) Uani 1 1 d .
C22 C -0.0146(3) 1.4179(3) 0.8021(3) 0.0627(10) Uani 1 1 d .
C23 C 0.0521(4) 1.4572(3) 0.8410(3) 0.0684(11) Uani 1 1 d .
H23 H 0.0244 1.4567 0.9043 0.082 Uiso 1 1 calc R
C24 C 0.1587(3) 1.4972(3) 0.7873(3) 0.0573(9) Uani 1 1 d .
C25 C 0.2259(4) 1.5447(4) 0.8323(3) 0.0748(12) Uani 1 1 d .
C26 C 0.3972(4) 1.5771(4) 0.3588(3) 0.0735(12) Uani 1 1 d .
C27 C 0.2965(3) 1.5122(3) 0.4320(3) 0.0541(9) Uani 1 1 d .
C28 C 0.2396(3) 1.4566(3) 0.4021(3) 0.0630(10) Uani 1 1 d .
H28 H 0.2658 1.4568 0.3389 0.076 Uiso 1 1 calc R
C29 C 0.1460(3) 1.4012(3) 0.4623(3) 0.0583(9) Uani 1 1 d .
C30 C 0.0882(4) 1.3376(4) 0.4271(4) 0.0798(13) Uani 1 1 d .
C31 C 0.5244(4) 1.3239(3) 0.0345(3) 0.0726(11) Uani 1 1 d .
C32 C 0.4349(3) 1.2602(3) 0.1247(2) 0.0525(9) Uani 1 1 d .
C33 C 0.3183(3) 1.2722(3) 0.1227(3) 0.0638(10) Uani 1 1 d .
H33 H 0.2969 1.3188 0.0665 0.077 Uiso 1 1 calc R
C34 C 0.2297(3) 1.2195(3) 0.1992(3) 0.0584(9) Uani 1 1 d .
C35 C 0.1055(4) 1.2368(4) 0.1803(5) 0.0846(13) Uani 1 1 d .
C36 C 0.3110(6) 0.9304(5) 0.1678(4) 0.0843(14) Uani 1 1 d .
C37 C 0.3333(3) 0.9529(3) 0.2525(3) 0.0583(9) Uani 1 1 d .
C38 C 0.2655(3) 0.9062(3) 0.3441(3) 0.0670(11) Uani 1 1 d .
H38 H 0.2115 0.8606 0.3527 0.080 Uiso 1 1 calc R
C39 C 0.2760(3) 0.9258(3) 0.4244(3) 0.0541(9) Uani 1 1 d .
C40 C 0.1944(5) 0.8726(4) 0.5243(4) 0.0798(13) Uani 1 1 d .

loop_
_atom_site_aniso_label
_atom_site_aniso_U_11
_atom_site_aniso_U_22
_atom_site_aniso_U_33
_atom_site_aniso_U_23
_atom_site_aniso_U_13
_atom_site_aniso_U_12
Cu1 0.0550(3) 0.0762(3) 0.0549(3) -0.0305(2) -0.0082(2) -0.0151(2)
Cu2 0.0590(3) 0.0501(3) 0.0386(2) -0.01424(18) -0.00888(19) -0.0131(2)
F1A 0.096(5) 0.158(9) 0.093(8) 0.018(6) -0.009(5) -0.051(5)
F1B 0.070(13) 0.139(15) 0.30(3) -0.087(16) 0.021(14) -0.043(11)
F2A 0.059(8) 0.212(15) 0.191(12) -0.132(12) 0.032(7) -0.054(8)
F2B 0.033(7) 0.47(6) 0.077(10) 0.002(19) -0.004(6) 0.009(17)
F3A 0.057(4) 0.136(7) 0.138(9) -0.025(5) 0.031(4) 0.010(3)
F3B 0.164(19) 0.33(4) 0.111(18) -0.14(3) 0.091(16) -0.18(2)
F4A 0.088(4) 0.135(6) 0.123(6) -0.073(5) -0.050(4) 0.000(4)
F4B 0.48(6) 0.44(6) 0.075(15) -0.13(3) 0.14(3) -0.45(5)
F5A 0.137(5) 0.071(3) 0.150(7) -0.051(3) -0.065(5) -0.007(3)
F5B 0.085(12) 0.27(3) 0.16(2) -0.19(3) -0.054(14) 0.043(16)
F6A 0.136(7) 0.215(9) 0.057(3) -0.054(4) 0.000(3) -0.089(6)
F6B 0.16(3) 0.127(16) 0.20(3) 0.026(19) -0.12(2) -0.047(17)
F11 0.0682(17) 0.120(2) 0.110(2) -0.0390(17) -0.0120(15) -0.0275(15)
F12 0.138(3) 0.0759(18) 0.113(2) -0.0053(16) 0.0021(19) -0.0245(17)
F13 0.137(3) 0.223(4) 0.0629(17) -0.060(2) 0.0150(17) -0.092(3)
F14 0.095(2) 0.123(2) 0.211(4) -0.090(2) -0.080(2) -0.0041(18)
F15 0.157(3) 0.0667(17) 0.163(3) -0.0433(18) -0.086(2) -0.0034(17)
F16 0.185(3) 0.143(3) 0.104(2) -0.066(2) -0.045(2) -0.051(2)
F21 0.124(2) 0.116(2) 0.0768(18) -0.0169(16) 0.0299(17) -0.0097(19)
F22 0.139(3) 0.148(3) 0.096(2) -0.0027(19) -0.0248(19) -0.090(2)
F23 0.110(2) 0.114(2) 0.0901(19) 0.0394(17) -0.0287(17) -0.0159(18)
F24A 0.061(4) 0.104(5) 0.169(10) 0.008(5) -0.038(5) 0.017(3)
F24B 0.105(12) 0.33(3) 0.36(4) -0.30(3) -0.151(19) 0.137(18)
F25A 0.047(4) 0.186(12) 0.117(6) -0.017(7) 0.007(4) -0.014(6)
F25B 0.136(15) 0.134(11) 0.30(3) -0.028(15) -0.12(2) -0.056(10)
F26A 0.124(8) 0.228(19) 0.170(13) -0.138(14) -0.070(9) 0.012(9)
F26B 0.067(7) 0.53(5) 0.088(9) -0.033(15) -0.046(6) -0.037(16)
F31A 0.098(5) 0.190(16) 0.105(7) -0.082(9) -0.065(5) 0.039(7)
F31B 0.46(6) 0.16(2) 0.095(16) -0.026(13) -0.14(3) -0.09(4)
F32A 0.099(5) 0.225(16) 0.079(6) -0.096(9) -0.018(4) 0.003(6)
F32B 0.131(12) 0.180(18) 0.135(16) -0.132(15) -0.017(10) -0.001(10)
F33A 0.47(3) 0.084(6) 0.125(10) -0.030(5) -0.145(17) -0.068(11)
F33B 0.105(10) 0.28(4) 0.17(2) -0.15(3) -0.039(9) -0.058(13)
F34A 0.136(7) 0.133(6) 0.051(3) -0.023(3) -0.001(3) -0.081(6)
F34B 0.151(17) 0.106(11) 0.136(14) -0.054(11) 0.076(12) -0.042(12)
F35A 0.059(4) 0.172(10) 0.108(4) 0.001(6) 0.004(4) -0.007(5)
F35B 0.25(4) 0.36(5) 0.128(16) -0.02(3) -0.01(3) -0.28(4)
F36A 0.153(7) 0.083(3) 0.106(5) 0.002(3) -0.038(4) -0.061(4)
F36B 0.13(2) 0.42(6) 0.074(16) 0.07(2) -0.008(13) 0.09(3)
O1 0.0846(19) 0.0480(15) 0.0767(18) -0.0282(13) -0.0148(14) 0.0116(13)
O2 0.0628(15) 0.0475(13) 0.0553(14) -0.0224(11) -0.0161(12) 0.0021(11)
O21 0.0487(15) 0.092(2) 0.0697(17) -0.0376(15) -0.0053(13) -0.0139(13)
O22 0.0561(15) 0.0719(16) 0.0541(15) -0.0313(13) -0.0105(12) -0.0072(12)
O23 0.0617(16) 0.0722(16) 0.0520(15) -0.0252(13) -0.0126(12) -0.0159(13)
O24 0.0698(18) 0.098(2) 0.0748(19) -0.0398(16) -0.0160(15) -0.0279(15)
O31 0.0564(15) 0.0608(14) 0.0414(13) -0.0065(11) -0.0153(11) -0.0089(12)
O32 0.0574(16) 0.0751(17) 0.0593(16) -0.0207(14) -0.0080(13) -0.0040(13)
O33 0.0744(18) 0.0754(17) 0.0520(15) -0.0319(13) -0.0117(13) -0.0082(15)
O34 0.0642(16) 0.0586(14) 0.0472(13) -0.0182(11) -0.0093(11) -0.0242(12)
N1 0.0530(17) 0.0547(18) 0.0543(17) -0.0271(15) -0.0148(14) 0.0096(14)
N2 0.0518(17) 0.0476(17) 0.0464(16) -0.0188(13) -0.0131(13) 0.0005(13)
N3 0.0458(16) 0.0451(15) 0.0408(15) -0.0135(12) -0.0072(12) -0.0074(12)
C1 0.0452(19) 0.0462(19) 0.0475(19) -0.0203(16) -0.0150(15) -0.0002(15)
C2 0.072(3) 0.060(2) 0.051(2) -0.0229(18) -0.0023(19) 0.0075(19)
C3 0.060(2) 0.063(2) 0.054(2) -0.0189(18) 0.0016(18) -0.0014(19)
C4 0.089(3) 0.088(3) 0.086(3) -0.040(3) 0.004(3) 0.015(3)
C5 0.113(4) 0.096(3) 0.064(3) -0.043(2) -0.029(3) 0.008(3)
C6 0.161(6) 0.157(6) 0.132(5) -0.081(5) -0.050(5) 0.003(5)
C7 0.130(4) 0.063(3) 0.051(2) -0.009(2) 0.000(3) 0.006(3)
C8 0.069(3) 0.101(4) 0.102(4) -0.042(3) -0.010(3) -0.006(3)
C9 0.077(4) 0.155(6) 0.151(6) -0.057(5) -0.025(4) -0.013(4)
C10 0.0422(19) 0.0444(18) 0.0472(19) -0.0202(15) -0.0119(15) 0.0006(15)
C11 0.061(2) 0.053(2) 0.064(2) -0.0283(18) -0.0157(19) -0.0087(18)
C12 0.069(3) 0.054(2) 0.065(2) -0.0194(19) -0.006(2) -0.0244(19)
C13 0.056(2) 0.055(2) 0.051(2) -0.0185(17) -0.0005(17) -0.0175(18)
C14 0.0461(19) 0.0418(18) 0.0428(18) -0.0119(15) -0.0119(15) -0.0074(15)
C21 0.069(4) 0.116(5) 0.077(4) -0.042(4) 0.006(3) -0.032(3)
C22 0.048(2) 0.068(2) 0.067(3) -0.025(2) -0.0026(19) -0.0048(18)
C23 0.066(3) 0.079(3) 0.057(2) -0.031(2) 0.004(2) -0.008(2)
C24 0.063(2) 0.059(2) 0.052(2) -0.0206(18) -0.0152(19) -0.0029(18)
C25 0.075(3) 0.099(4) 0.060(3) -0.039(3) -0.010(3) -0.015(3)
C26 0.083(3) 0.081(3) 0.058(3) -0.029(2) -0.005(2) -0.022(3)
C27 0.050(2) 0.066(2) 0.052(2) -0.0259(18) -0.0180(17) 0.0013(18)
C28 0.064(3) 0.080(3) 0.056(2) -0.033(2) -0.016(2) -0.006(2)
C29 0.065(3) 0.062(2) 0.064(2) -0.031(2) -0.033(2) 0.0066(19)
C30 0.088(4) 0.083(3) 0.091(4) -0.042(3) -0.040(3) -0.010(3)
C31 0.076(3) 0.068(3) 0.058(3) -0.002(2) -0.016(2) -0.012(2)
C32 0.063(2) 0.049(2) 0.046(2) -0.0170(16) -0.0110(18) -0.0072(17)
C33 0.061(3) 0.070(2) 0.056(2) -0.0139(19) -0.0194(19) 0.000(2)
C34 0.055(2) 0.062(2) 0.065(3) -0.032(2) -0.0154(19) 0.0030(19)
C35 0.064(3) 0.103(4) 0.104(4) -0.050(4) -0.031(3) 0.004(3)
C36 0.108(5) 0.090(4) 0.073(4) -0.041(3) -0.033(3) -0.004(4)
C37 0.065(2) 0.058(2) 0.061(2) -0.0272(19) -0.022(2) -0.002(2)
C38 0.072(3) 0.068(2) 0.076(3) -0.028(2) -0.028(2) -0.021(2)
C39 0.057(2) 0.052(2) 0.055(2) -0.0176(17) -0.0132(17) -0.0107(17)
C40 0.081(4) 0.081(3) 0.076(3) -0.015(3) -0.017(3) -0.036(3)

loop_
_atom_type_symbol
_atom_type_description
_atom_type_scat_dispersion_real
_atom_type_scat_dispersion_imag
_atom_type_scat_source
C C 0.0033 0.0016 'International Tables Vol C Tables 4.2.6.8 and 6.1.1.4'
H H 0.0000 0.0000 'International Tables Vol C Tables 4.2.6.8 and 6.1.1.4'
N N 0.0061 0.0033 'International Tables Vol C Tables 4.2.6.8 and 6.1.1.4'
O O 0.0106 0.0060 'International Tables Vol C Tables 4.2.6.8 and 6.1.1.4'
F F 0.0171 0.0103 'International Tables Vol C Tables 4.2.6.8 and 6.1.1.4'
Cu Cu 0.3201 1.2651 'International Tables Vol C Tables 4.2.6.8 and 6.1.1.4'

loop_
_geom_angle_atom_site_label_1
_geom_angle_atom_site_label_2
_geom_angle_atom_site_label_3
_geom_angle
O24 Cu1 O22 179.17(11)
O24 Cu1 O21 86.54(11)
O22 Cu1 O21 92.71(11)
O24 Cu1 O23 92.26(11)
O22 Cu1 O23 88.38(10)
O21 Cu1 O23 165.40(11)
O24 Cu1 O1 88.78(11)
O22 Cu1 O1 91.72(10)
O21 Cu1 O1 100.96(11)
O23 Cu1 O1 93.55(10)
O31 Cu2 O34 175.87(10)
O31 Cu2 O33 89.15(10)
O34 Cu2 O33 88.90(10)
O31 Cu2 N3 92.07(10)
O34 Cu2 N3 90.24(9)
O33 Cu2 N3 174.22(10)
O31 Cu2 O32 87.02(10)
O34 Cu2 O32 89.16(10)
O33 Cu2 O32 84.07(10)
N3 Cu2 O32 101.63(10)
F3B F1A C21 76(3)
F3B F1A F1B 130(4)
C21 F1A F1B 56.4(12)
F2A F1B C21 62(2)
F2A F1B F1A 102(3)
C21 F1B F1A 48.1(12)
F1B F2A F2B 141(4)
F1B F2A C21 82(3)
F2B F2A C21 61(2)
F2A F2B C21 65.9(15)
F2A F2B F3A 129(2)
C21 F2B F3A 66(3)
F2B F3A C21 57.0(11)
F2B F3A F3B 95.4(15)
C21 F3A F3B 47.3(8)
F1A F3B C21 76(2)
F1A F3B F3A 121(4)
C21 F3B F3A 49.8(12)
F6B F4A F4B 115(2)
F6B F4A C25 65.5(17)
F4B F4A C25 52.1(17)
F5A F4B C25 77(3)
F5A F4B F4A 141.7(19)
C25 F4B F4A 68(3)
F4B F5A C25 57.1(17)
F4B F5A F5B 104(2)
C25 F5A F5B 52.6(8)
F6A F5B C25 66.9(11)
F6A F5B F5A 107.3(19)
C25 F5B F5A 49.7(11)
F5B F6A C25 72.4(15)
F5B F6A F6B 128.4(19)
C25 F6A F6B 56.0(10)
F4A F6B C25 68.8(15)
F4A F6B F6A 115(2)
C25 F6B F6A 57.6(15)
C35 F24A F24B 53.9(7)
C35 F24A F26B 55.9(8)
F24B F24A F26B 101.5(11)
F25A F24B C35 69.3(10)
F25A F24B F24A 125.6(18)
C35 F24B F24A 59.7(13)
F24B F25A F25B 126(2)
F24B F25A C35 67.2(16)
F25B F25A C35 64.6(10)
F26A F25B F25A 112.4(17)
F26A F25B C35 58.8(9)
F25A F25B C35 58.2(10)
F26B F26A F25B 138(3)
F26B F26A C35 77(2)
F25B F26A C35 67.5(11)
F26A F26B C35 63.7(12)
F26A F26B F24A 115(2)
C35 F26B F24A 54.6(14)
F31B F31A C36 61(2)
F31B F31A F33B 112(3)
C36 F31A F33B 54.2(7)
F31A F31B F32A 132(3)
F31A F31B C36 76(2)
F32A F31B C36 64(2)
F31B F32A F32B 110(2)
F31B F32A C36 53.0(12)
F32B F32A C36 58.0(9)
F32A F32B C36 68.2(16)
F32A F32B F33A 119(2)
C36 F32B F33A 60.2(9)
F33B F33A C36 70.6(17)
F33B F33A F32B 125(2)
C36 F33A F32B 56.7(7)
F33A F33B C36 68.3(16)
F33A F33B F31A 118(3)
C36 F33B F31A 55.5(13)
F36B F34A C40 55.6(16)
F36B F34A F34B 115(2)
C40 F34A F34B 62.1(10)
F35A F34B C40 53.2(7)
F35A F34B F34A 99.0(11)
C40 F34B F34A 52.6(9)
F35B F35A C40 63.0(18)
F35B F35A F34B 125(2)
C40 F35A F34B 67.3(10)
F35A F35B C40 70(2)
F35A F35B F36A 136(2)
C40 F35B F36A 68(2)
F36B F36A F35B 93.1(18)
F36B F36A C40 48.6(15)
F35B F36A C40 53.3(13)
F34A F36B C40 81(4)
F34A F36B F36A 149(3)
C40 F36B F36A 72(3)
N1 O1 Cu1 147.3(2)
C22 O21 Cu1 125.0(2)
C24 O22 Cu1 124.4(2)
C27 O23 Cu1 124.9(2)
C29 O24 Cu1 125.0(2)
C32 O31 Cu2 128.0(2)
C34 O32 Cu2 120.2(2)
C37 O33 Cu2 122.5(2)
C39 O34 Cu2 123.9(2)
O1 N1 C1 124.9(3)
O1 N1 C2 123.3(3)
C1 N1 C2 111.3(3)
O2 N2 C1 125.4(3)
O2 N2 C3 122.3(3)
C1 N2 C3 112.0(3)
C14 N3 C13 116.8(3)
C14 N3 Cu2 121.4(2)
C13 N3 Cu2 121.8(2)
N2 C1 N1 109.2(3)
N2 C1 C10 124.9(3)
N1 C1 C10 125.9(3)
N1 C2 C4 111.6(3)
N1 C2 C5 105.9(3)
C4 C2 C5 111.1(4)
N1 C2 C3 100.1(3)
C4 C2 C3 114.6(3)
C5 C2 C3 112.6(3)
C8 C3 N2 107.5(3)
C8 C3 C7 108.3(4)
N2 C3 C7 109.8(3)
C8 C3 C2 116.8(3)
N2 C3 C2 99.4(3)
C7 C3 C2 114.4(3)
C6 C5 C2 115.6(4)
C9 C8 C3 118.1(4)
C11 C10 C14 118.7(3)
C11 C10 C1 122.6(3)
C14 C10 C1 118.7(3)
C12 C11 C10 117.8(3)
C13 C12 C11 120.1(3)
N3 C13 C12 123.0(3)
N3 C14 C10 123.6(3)
F2B C21 F3B 124.0(16)
F2B C21 F1A 129.5(12)
F3B C21 F1A 28.1(18)
F2B C21 F2A 54(3)
F3B C21 F2A 124.6(14)
F1A C21 F2A 103.2(11)
F2B C21 F3A 57(3)
F3B C21 F3A 82.9(17)
F1A C21 F3A 107.9(8)
F2A C21 F3A 108.7(9)
F2B C21 F1B 88(3)
F3B C21 F1B 102.6(19)
F1A C21 F1B 75.5(17)
F2A C21 F1B 35.3(15)
F3A C21 F1B 138.7(12)
F2B C21 C22 117.2(10)
F3B C21 C22 112.6(12)
F1A C21 C22 113.1(7)
F2A C21 C22 112.7(6)
F3A C21 C22 110.8(5)
F1B C21 C22 104.7(12)
O21 C22 C23 128.0(3)
O21 C22 C21 114.5(4)
C23 C22 C21 117.5(4)
C24 C23 C22 121.0(4)
O22 C24 C23 128.6(3)
O22 C24 C25 112.7(3)
C23 C24 C25 118.6(3)
F4B C25 F6B 104(4)
F4B C25 F5A 46(4)
F6B C25 F5A 141.9(12)
F4B C25 F6A 127.9(12)
F6B C25 F6A 66(2)
F5A C25 F6A 109.8(6)
F4B C25 F4A 60(4)
F6B C25 F4A 45.8(19)
F5A C25 F4A 105.2(6)
F6A C25 F4A 103.7(7)
F4B C25 F5B 117(3)
F6B C25 F5B 107(2)
F5A C25 F5B 77.7(16)
F6A C25 F5B 40.7(12)
F4A C25 F5B 137.7(10)
F4B C25 C24 118.0(14)
F6B C25 C24 103.0(12)
F5A C25 C24 112.1(5)
F6A C25 C24 114.0(4)
F4A C25 C24 111.4(4)
F5B C25 C24 105.8(9)
F13 C26 F12 109.6(4)
F13 C26 F11 107.6(4)
F12 C26 F11 104.6(4)
F13 C26 C27 112.8(4)
F12 C26 C27 111.1(4)
F11 C26 C27 110.8(4)
O23 C27 C28 127.7(3)
O23 C27 C26 113.0(3)
C28 C27 C26 119.2(3)
C29 C28 C27 122.0(3)
O24 C29 C28 127.8(3)
O24 C29 C30 112.0(4)
C28 C29 C30 120.2(4)
F15 C30 F14 110.2(4)
F15 C30 F16 106.5(4)
F14 C30 F16 103.8(4)
F15 C30 C29 112.0(4)
F14 C30 C29 111.6(4)
F16 C30 C29 112.3(4)
F22 C31 F23 108.7(4)
F22 C31 F21 106.5(4)
F23 C31 F21 105.9(4)
F22 C31 C32 111.6(4)
F23 C31 C32 113.5(4)
F21 C31 C32 110.3(3)
O31 C32 C33 129.8(3)
O31 C32 C31 111.0(3)
C33 C32 C31 119.1(3)
C32 C33 C34 124.5(4)
O32 C34 C33 127.4(4)
O32 C34 C35 115.6(4)
C33 C34 C35 117.0(4)
F26A C35 F24B 131.1(10)
F26A C35 F25A 106.7(9)
F24B C35 F25A 43.5(15)
F26A C35 F24A 106.5(9)
F24B C35 F24A 66.4(16)
F25A C35 F24A 107.7(7)
F26A C35 F25B 53.7(11)
F24B C35 F25B 97.5(14)
F25A C35 F25B 57.2(13)
F24A C35 F25B 137.6(10)
F26A C35 F26B 39.5(17)
F24B C35 F26B 122.6(14)
F25A C35 F26B 131.1(9)
F24A C35 F26B 69.5(17)
F25B C35 F26B 91.1(15)
F26A C35 C34 111.1(6)
F24B C35 C34 116.2(7)
F25A C35 C34 112.5(6)
F24A C35 C34 112.0(5)
F25B C35 C34 110.4(9)
F26B C35 C34 113.2(10)
F31B C36 F33B 110.2(19)
F31B C36 F32B 115(2)
F33B C36 F32B 102.9(12)
F31B C36 F33A 135.4(11)
F33B C36 F33A 41.1(10)
F32B C36 F33A 63.1(9)
F31B C36 F32A 63(3)
F33B C36 F32A 133.3(10)
F32B C36 F32A 53.8(11)
F33A C36 F32A 108.8(11)
F31B C36 F31A 43(3)
F33B C36 F31A 70.3(15)
F32B C36 F31A 140.2(13)
F33A C36 F31A 107.4(11)
F32A C36 F31A 101.4(8)
F31B C36 C37 108.5(9)
F33B C36 C37 112.6(10)
F32B C36 C37 108.0(10)
F33A C36 C37 114.4(6)
F32A C36 C37 113.3(6)
F31A C36 C37 110.7(6)
O33 C37 C38 127.6(3)
O33 C37 C36 114.8(4)
C38 C37 C36 117.5(4)
C37 C38 C39 121.4(3)
O34 C39 C38 127.4(3)
O34 C39 C40 114.2(3)
C38 C39 C40 118.4(3)
F36B C40 F35B 107(3)
F36B C40 F35A 133.4(13)
F35B C40 F35A 47(3)
F36B C40 F34A 43(4)
F35B C40 F34A 128.3(13)
F35A C40 F34A 115.3(7)
F36B C40 F36A 59(4)
F35B C40 F36A 59(3)
F35A C40 F36A 106.0(7)
F34A C40 F36A 101.6(7)
F36B C40 F34B 107(3)
F35B C40 F34B 104(3)
F35A C40 F34B 59.5(12)
F34A C40 F34B 65.2(14)
F36A C40 F34B 146.5(7)
F36B C40 C39 115.2(14)
F35B C40 C39 118.1(13)
F35A C40 C39 111.4(6)
F34A C40 C39 113.5(4)
F36A C40 C39 108.1(5)
F34B C40 C39 105.4(7)

loop_
_geom_bond_atom_site_label_1
_geom_bond_atom_site_label_2
_geom_bond_distance
Cu1 O24 1.922(3)
Cu1 O22 1.924(2)
Cu1 O21 1.929(2)
Cu1 O23 1.932(2)
Cu1 O1 2.344(3)
Cu2 O31 1.933(2)
Cu2 O34 1.957(2)
Cu2 O33 2.002(2)
Cu2 N3 2.028(3)
Cu2 O32 2.290(3)
F1A F3B 0.61(4)
F1A C21 1.254(11)
F1A F1B 1.63(4)
F1B F2A 0.82(3)
F1B C21 1.40(3)
F2A F2B 1.10(5)
F2A C21 1.254(13)
F2B C21 1.20(2)
F2B F3A 1.20(6)
F3A C21 1.303(9)
F3A F3B 1.69(4)
F3B C21 1.25(2)
F4A F6B 1.01(4)
F4A F4B 1.23(8)
F4A C25 1.315(7)
F4B F5A 0.96(8)
F4B C25 1.122(17)
F5A C25 1.300(7)
F5A F5B 1.67(3)
F5B F6A 0.93(2)
F5B C25 1.354(18)
F6A C25 1.307(7)
F6A F6B 1.42(4)
F6B C25 1.28(2)
F11 C26 1.306(5)
F12 C26 1.305(5)
F13 C26 1.294(4)
F14 C30 1.299(5)
F15 C30 1.289(5)
F16 C30 1.328(5)
F21 C31 1.311(5)
F22 C31 1.293(5)
F23 C31 1.304(5)
F24A C35 1.321(8)
F24A F24B 1.40(3)
F24A F26B 1.52(4)
F24B F25A 0.92(3)
F24B C35 1.237(15)
F25A F25B 1.24(3)
F25A C35 1.255(9)
F25B F26A 1.16(2)
F25B C35 1.333(15)
F26A F26B 0.88(3)
F26A C35 1.235(10)
F26B C35 1.34(2)
F31A F31B 0.92(6)
F31A C36 1.311(11)
F31A F33B 1.50(3)
F31B F32A 1.32(6)
F31B C36 1.19(2)
F32A F32B 1.16(2)
F32A C36 1.340(13)
F32B C36 1.224(16)
F32B F33A 1.305(19)
F33A F33B 0.90(2)
F33A C36 1.271(11)
F33B C36 1.290(19)
F34A F36B 0.90(8)
F34A C40 1.297(9)
F34A F34B 1.48(3)
F34B F35A 1.35(2)
F34B C40 1.442(16)
F35A F35B 0.99(6)
F35A C40 1.252(8)
F35B C40 1.191(17)
F35B F36A 1.27(6)
F36A F36B 1.24(8)
F36A C40 1.375(9)
F36B C40 1.08(2)
O1 N1 1.283(3)
O2 N2 1.285(3)
O21 C22 1.244(4)
O22 C24 1.253(4)
O23 C27 1.251(4)
O24 C29 1.255(4)
O31 C32 1.260(4)
O32 C34 1.231(4)
O33 C37 1.254(4)
O34 C39 1.252(4)
N1 C1 1.342(4)
N1 C2 1.511(4)
N2 C1 1.336(4)
N2 C3 1.508(4)
N3 C14 1.335(4)
N3 C13 1.341(4)
C1 C10 1.461(4)
C2 C4 1.522(5)
C2 C5 1.528(6)
C2 C3 1.565(5)
C3 C8 1.500(6)
C3 C7 1.524(5)
C5 C6 1.526(7)
C8 C9 1.439(7)
C10 C11 1.382(4)
C10 C14 1.384(4)
C11 C12 1.377(5)
C12 C13 1.367(5)
C21 C22 1.533(6)
C22 C23 1.386(5)
C23 C24 1.377(5)
C24 C25 1.538(5)
C26 C27 1.535(5)
C27 C28 1.374(5)
C28 C29 1.364(5)
C29 C30 1.527(5)
C31 C32 1.547(5)
C32 C33 1.371(5)
C33 C34 1.392(5)
C34 C35 1.535(6)
C36 C37 1.536(6)
C37 C38 1.374(5)
C38 C39 1.392(5)
C39 C40 1.542(5)
